data_7237009
loop_
_publ_author_name
'Smetana, Volodymyr'
'Mudryk, Yaroslav'
'Pecharsky, Vitalij K.'
'Mudring, Anja-Verena'

_publ_section_title
;
 Controlling magnetism via transition metal exchange in the series of
 intermetallics Eu(T1,T2)5In (T = Cu, Ag, Au)
;
_journal_issue 6
_journal_name_full 'Journal of Materials Chemistry C'
_journal_page_first 1353
_journal_paper_doi 10.1039/C7TC04964A
_journal_volume 6
_journal_year 2018
_chemical_formula_sum 'Au2.66 Cu2.34 Eu In'
_chemical_formula_weight 939.73
_space_group_IT_number 62
_space_group_name_Hall '-P 2ac 2n'
_space_group_name_H-M_alt 'P n m a'
_symmetry_cell_setting orthorhombic
_symmetry_space_group_name_H-M 'P n m a'
_atom_sites_solution_primary direct
_atom_sites_solution_secondary difmap
_audit_creation_method SHELXL-97
_audit_update_record
;
2017-08-01 deposited with the CCDC.
2017-12-18 downloaded from the CCDC.
;
_cell_angle_alpha 90.00
_cell_angle_beta 90.00
_cell_angle_gamma 90.00
_cell_formula_units_Z 4
_cell_length_a 8.832(3)
_cell_length_b 5.3062(19)
_cell_length_c 11.059(4)
_cell_measurement_reflns_used 4149
_cell_measurement_temperature 296(2)
_cell_measurement_theta_max 32.42
_cell_measurement_theta_min 2.95
_cell_volume 518.3(3)
_computing_structure_refinement 'SHELXL-97 (Sheldrick, 2008)'
_computing_structure_solution 'SHELXS-97 (Sheldrick, 2008)'
_diffrn_ambient_temperature 296(2)
_diffrn_measured_fraction_theta_full 0.973
_diffrn_measured_fraction_theta_max 0.973
_diffrn_measurement_device_type 'Bruker Venture'
_diffrn_radiation_monochromator graphite
_diffrn_radiation_source 'fine-focus sealed tube'
_diffrn_radiation_type MoK\a
_diffrn_radiation_wavelength 0.71073
_diffrn_reflns_av_R_equivalents 0.0689
_diffrn_reflns_av_sigmaI/netI 0.0832
_diffrn_reflns_limit_h_max 12
_diffrn_reflns_limit_h_min -13
_diffrn_reflns_limit_k_max 7
_diffrn_reflns_limit_k_min -7
_diffrn_reflns_limit_l_max 9
_diffrn_reflns_limit_l_min -16
_diffrn_reflns_number 4149
_diffrn_reflns_theta_full 32.42
_diffrn_reflns_theta_max 32.42
_diffrn_reflns_theta_min 2.95
_exptl_absorpt_coefficient_mu 100.580
_exptl_absorpt_correction_T_max 0.004
_exptl_absorpt_correction_T_min 0.002
_exptl_absorpt_correction_type empirical
_exptl_absorpt_process_details 'Blessing, 1995'
_exptl_crystal_density_diffrn 12.044
_exptl_crystal_density_method 'not measured'
_exptl_crystal_description 'irregular fragment'
_exptl_crystal_F_000 1560
_exptl_crystal_size_max 0.14
_exptl_crystal_size_mid 0.10
_exptl_crystal_size_min 0.08
_refine_diff_density_max 4.178
_refine_diff_density_min -3.029
_refine_diff_density_rms 0.795
_refine_ls_extinction_coef 0.00185(16)
_refine_ls_extinction_expression Fc^*^=kFc[1+0.001xFc^2^\l^3^/sin(2\q)]^-1/4^
_refine_ls_extinction_method SHELXL
_refine_ls_goodness_of_fit_ref 0.954
_refine_ls_matrix_type full
_refine_ls_number_parameters 44
_refine_ls_number_reflns 968
_refine_ls_number_restraints 0
_refine_ls_restrained_S_all 0.954
_refine_ls_R_factor_all 0.0583
_refine_ls_R_factor_gt 0.0423
_refine_ls_shift/su_max 0.000
_refine_ls_shift/su_mean 0.000
_refine_ls_structure_factor_coef Fsqd
_refine_ls_weighting_details 'calc w=1/[\s^2^(Fo^2^)+(0.0298P)^2^+0.0000P] where P=(Fo^2^+2Fc^2^)/3'
_refine_ls_weighting_scheme calc
_refine_ls_wR_factor_gt 0.0897
_refine_ls_wR_factor_ref 0.0965
_reflns_number_gt 781
_reflns_number_total 968
_reflns_threshold_expression >2sigma(I)
_cod_data_source_file c7tc04964a2.cif
_cod_data_source_block mix5
_cod_original_sg_symbol_H-M Pnma
_cod_database_code 7237009

loop_
_symmetry_equiv_pos_as_xyz
'x, y, z'
'-x+1/2, -y, z+1/2'
'-x, y+1/2, -z'
'x+1/2, -y+1/2, -z+1/2'
'-x, -y, -z'
'x-1/2, y, -z-1/2'
'x, -y-1/2, z'
'-x-1/2, y-1/2, z-1/2'

loop_
_atom_site_label
_atom_site_type_symbol
_atom_site_fract_x
_atom_site_fract_y
_atom_site_fract_z
_atom_site_U_iso_or_equiv
_atom_site_adp_type
_atom_site_occupancy
_atom_site_symmetry_multiplicity
_atom_site_calc_flag
_atom_site_refinement_flags
Eu1 Eu 0.75704(10) 0.2500 0.43794(8) 0.0117(2) Uani 1 2 d S
Au1 Au 0.41793(8) 0.2500 0.51337(7) 0.0114(3) Uani 0.937(6) 2 d SP
Cu1 Cu 0.41793(8) 0.2500 0.51337(7) 0.0114(3) Uani 0.063(6) 2 d SP
Au2 Au 0.05609(9) 0.2500 0.59238(7) 0.0162(2) Uani 1 2 d S
Au3 Au 0.31280(12) 0.2500 0.75136(9) 0.0114(3) Uani 0.561(6) 2 d SP
Cu3 Cu 0.31280(12) 0.2500 0.75136(9) 0.0114(3) Uani 0.439(6) 2 d SP
Au4 Au 0.43303(16) 0.0042(2) 0.30534(12) 0.0116(5) Uani 0.096(6) 1 d P
Cu4 Cu 0.43303(16) 0.0042(2) 0.30534(12) 0.0116(5) Uani 0.904(6) 1 d P
In5 In 0.14712(14) 0.2500 0.35448(12) 0.0098(3) Uani 1 2 d S

loop_
_atom_site_aniso_label
_atom_site_aniso_U_11
_atom_site_aniso_U_22
_atom_site_aniso_U_33
_atom_site_aniso_U_23
_atom_site_aniso_U_13
_atom_site_aniso_U_12
Eu1 0.0118(4) 0.0097(4) 0.0136(6) 0.000 -0.0012(4) 0.000
Au1 0.0154(4) 0.0084(3) 0.0104(4) 0.000 -0.0010(3) 0.000
Cu1 0.0154(4) 0.0084(3) 0.0104(4) 0.000 -0.0010(3) 0.000
Au2 0.0195(4) 0.0173(4) 0.0116(4) 0.000 0.0001(3) 0.000
Au3 0.0096(5) 0.0117(5) 0.0128(6) 0.000 -0.0008(4) 0.000
Cu3 0.0096(5) 0.0117(5) 0.0128(6) 0.000 -0.0008(4) 0.000
Au4 0.0162(8) 0.0070(7) 0.0117(8) -0.0017(4) -0.0007(5) 0.0003(4)
Cu4 0.0162(8) 0.0070(7) 0.0117(8) -0.0017(4) -0.0007(5) 0.0003(4)
In5 0.0117(6) 0.0097(5) 0.0078(6) 0.000 -0.0007(5) 0.000

loop_
_atom_type_symbol
_atom_type_description
_atom_type_scat_dispersion_real
_atom_type_scat_dispersion_imag
_atom_type_scat_source
Cu Cu 0.3201 1.2651 'International Tables Vol C Tables 4.2.6.8 and 6.1.1.4'
In In -0.7276 1.3100 'International Tables Vol C Tables 4.2.6.8 and 6.1.1.4'
Eu Eu -0.1578 3.6682 'International Tables Vol C Tables 4.2.6.8 and 6.1.1.4'
Au Au -2.0133 8.8022 'International Tables Vol C Tables 4.2.6.8 and 6.1.1.4'

loop_
_geom_angle_atom_site_label_1
_geom_angle_atom_site_label_2
_geom_angle_atom_site_label_3
_geom_angle
_geom_angle_site_symmetry_1
_geom_angle_site_symmetry_3
Au1 Eu1 Cu1 58.41(2) . 5_656
Au1 Eu1 Au1 58.41(2) . 5_656
Cu1 Eu1 Au1 0.00(2) 5_656 5_656
Au1 Eu1 Cu1 58.41(2) . 5_666
Cu1 Eu1 Cu1 116.67(4) 5_656 5_666
Au1 Eu1 Cu1 116.67(4) 5_656 5_666
Au1 Eu1 Au1 58.41(2) . 5_666
Cu1 Eu1 Au1 116.67(4) 5_656 5_666
Au1 Eu1 Au1 116.67(4) 5_656 5_666
Cu1 Eu1 Au1 0.00(4) 5_666 5_666
Au1 Eu1 Au2 122.31(2) . 5_666
Cu1 Eu1 Au2 175.84(4) 5_656 5_666
Au1 Eu1 Au2 175.84(4) 5_656 5_666
Cu1 Eu1 Au2 63.91(3) 5_666 5_666
Au1 Eu1 Au2 63.91(3) 5_666 5_666
Au1 Eu1 Au2 122.31(2) . 5_656
Cu1 Eu1 Au2 63.91(3) 5_656 5_656
Au1 Eu1 Au2 63.91(3) 5_656 5_656
Cu1 Eu1 Au2 175.84(4) 5_666 5_656
Au1 Eu1 Au2 175.84(4) 5_666 5_656
Au2 Eu1 Au2 115.19(5) 5_666 5_656
Au1 Eu1 Au2 131.54(4) . 1_655
Cu1 Eu1 Au2 108.81(3) 5_656 1_655
Au1 Eu1 Au2 108.81(3) 5_656 1_655
Cu1 Eu1 Au2 108.81(3) 5_666 1_655
Au1 Eu1 Au2 108.81(3) 5_666 1_655
Au2 Eu1 Au2 67.48(3) 5_666 1_655
Au2 Eu1 Au2 67.48(3) 5_656 1_655
Au1 Eu1 Cu4 131.19(4) . 6_656
Cu1 Eu1 Cu4 92.13(3) 5_656 6_656
Au1 Eu1 Cu4 92.13(3) 5_656 6_656
Cu1 Eu1 Cu4 134.11(4) 5_666 6_656
Au1 Eu1 Cu4 134.11(4) 5_666 6_656
Au2 Eu1 Cu4 89.96(4) 5_666 6_656
Au2 Eu1 Cu4 49.14(3) 5_656 6_656
Au2 Eu1 Cu4 92.66(4) 1_655 6_656
Au1 Eu1 Au4 131.19(4) . 6_656
Cu1 Eu1 Au4 92.13(3) 5_656 6_656
Au1 Eu1 Au4 92.13(3) 5_656 6_656
Cu1 Eu1 Au4 134.11(4) 5_666 6_656
Au1 Eu1 Au4 134.11(4) 5_666 6_656
Au2 Eu1 Au4 89.96(4) 5_666 6_656
Au2 Eu1 Au4 49.14(3) 5_656 6_656
Au2 Eu1 Au4 92.66(4) 1_655 6_656
Cu4 Eu1 Au4 0.00(4) 6_656 6_656
Au1 Eu1 Cu4 131.19(4) . 4
Cu1 Eu1 Cu4 134.11(4) 5_656 4
Au1 Eu1 Cu4 134.11(4) 5_656 4
Cu1 Eu1 Cu4 92.13(3) 5_666 4
Au1 Eu1 Cu4 92.13(3) 5_666 4
Au2 Eu1 Cu4 49.14(3) 5_666 4
Au2 Eu1 Cu4 89.96(4) 5_656 4
Au2 Eu1 Cu4 92.66(4) 1_655 4
Cu4 Eu1 Cu4 45.54(4) 6_656 4
Au4 Eu1 Cu4 45.54(4) 6_656 4
Cu4 Au1 Au4 0.00(7) 7_565 7_565
Cu4 Au1 Au4 59.02(6) 7_565 .
Au4 Au1 Au4 59.02(6) 7_565 .
Cu4 Au1 Cu4 111.56(4) 7_565 3_656
Au4 Au1 Cu4 111.56(4) 7_565 3_656
Au4 Au1 Cu4 148.25(3) . 3_656
Cu4 Au1 Au4 111.56(4) 7_565 3_656
Au4 Au1 Au4 111.56(4) 7_565 3_656
Au4 Au1 Au4 148.25(3) . 3_656
Cu4 Au1 Au4 0.00(4) 3_656 3_656
Cu4 Au1 Cu4 148.26(3) 7_565 5_656
Au4 Au1 Cu4 148.26(3) 7_565 5_656
Au4 Au1 Cu4 111.56(4) . 5_656
Cu4 Au1 Cu4 58.70(5) 3_656 5_656
Au4 Au1 Cu4 58.70(5) 3_656 5_656
Cu4 Au1 Au4 148.26(3) 7_565 5_656
Au4 Au1 Au4 148.26(3) 7_565 5_656
Au4 Au1 Au4 111.56(4) . 5_656
Cu4 Au1 Au4 58.70(5) 3_656 5_656
Au4 Au1 Au4 58.70(5) 3_656 5_656
Cu4 Au1 Au4 0.00(6) 5_656 5_656
Cu4 Au1 Au3 146.73(3) 7_565 .
Au4 Au1 Au3 146.73(3) 7_565 .
Au4 Au1 Au3 146.73(3) . .
Cu4 Au1 Au3 58.13(4) 3_656 .
Au4 Au1 Au3 58.13(4) 3_656 .
Cu4 Au1 Au3 58.13(4) 5_656 .
Au4 Au1 Au3 58.13(4) 5_656 .
Cu4 Au1 In5 61.71(4) 7_565 .
Au4 Au1 In5 61.71(4) 7_565 .
Au4 Au1 In5 61.72(4) . .
Cu4 Au1 In5 144.78(3) 3_656 .
Au4 Au1 In5 144.78(3) 3_656 .
Cu4 Au1 In5 144.78(3) 5_656 .
Au4 Au1 In5 144.78(3) 5_656 .
Au3 Au1 In5 106.88(5) . .
Cu4 Au1 Au1 57.40(4) 7_565 5_666
Au4 Au1 Au1 57.40(4) 7_565 5_666
Au4 Au1 Au1 108.76(5) . 5_666
Cu4 Au1 Au1 54.17(3) 3_656 5_666
Au4 Au1 Au1 54.17(3) 3_656 5_666
Cu4 Au1 Au1 105.71(5) 5_656 5_666
Au4 Au1 Au1 105.71(5) 5_656 5_666
Au3 Au1 Au1 104.51(3) . 5_666
In5 Au1 Au1 109.08(3) . 5_666
Cu4 Au2 Au4 0.00(6) 8_666 8_666
Cu4 Au2 Cu4 59.55(6) 8_666 2
Au4 Au2 Cu4 59.55(6) 8_666 2
Cu4 Au2 Au4 59.55(6) 8_666 2
Au4 Au2 Au4 59.55(6) 8_666 2
Cu4 Au2 Au4 0.00(7) 2 2
Cu4 Au2 In5 144.99(4) 8_666 .
Au4 Au2 In5 144.99(4) 8_666 .
Cu4 Au2 In5 144.99(4) 2 .
Au4 Au2 In5 144.99(4) 2 .
Cu4 Au2 Cu3 58.94(4) 8_666 6_557
Au4 Au2 Cu3 58.94(4) 8_666 6_557
Cu4 Au2 Cu3 58.94(4) 2 6_557
Au4 Au2 Cu3 58.94(4) 2 6_557
In5 Au2 Cu3 145.80(5) . 6_557
Cu4 Au2 Au3 58.94(4) 8_666 6_557
Au4 Au2 Au3 58.94(4) 8_666 6_557
Cu4 Au2 Au3 58.94(4) 2 6_557
Au4 Au2 Au3 58.94(4) 2 6_557
In5 Au2 Au3 145.80(5) . 6_557
Cu3 Au2 Au3 0.00(3) 6_557 6_557
Cu4 Au2 Au3 55.98(4) 8_666 .
Au4 Au2 Au3 55.98(4) 8_666 .
Cu4 Au2 Au3 55.98(4) 2 .
Au4 Au2 Au3 55.98(4) 2 .
In5 Au2 Au3 110.80(5) . .
Cu3 Au2 Au3 103.40(4) 6_557 .
Au3 Au2 Au3 103.40(4) 6_557 .
Cu4 Au2 Eu1 69.80(4) 8_666 5_666
Au4 Au2 Eu1 69.80(4) 8_666 5_666
Cu4 Au2 Eu1 119.55(4) 2 5_666
Au4 Au2 Eu1 119.55(4) 2 5_666
In5 Au2 Eu1 75.19(3) . 5_666
Cu3 Au2 Eu1 118.43(2) 6_557 5_666
Au3 Au2 Eu1 118.43(2) 6_557 5_666
Au3 Au2 Eu1 69.54(3) . 5_666
Cu4 Au2 Eu1 119.55(4) 8_666 5_656
Au4 Au2 Eu1 119.55(4) 8_666 5_656
Cu4 Au2 Eu1 69.80(3) 2 5_656
Au4 Au2 Eu1 69.80(3) 2 5_656
In5 Au2 Eu1 75.19(3) . 5_656
Cu3 Au2 Eu1 118.43(2) 6_557 5_656
Au3 Au2 Eu1 118.43(2) 6_557 5_656
Au3 Au2 Eu1 69.54(3) . 5_656
Eu1 Au2 Eu1 115.19(5) 5_666 5_656
Cu4 Au2 Eu1 120.05(4) 8_666 1_455
Au4 Au2 Eu1 120.05(4) 8_666 1_455
Cu4 Au2 Eu1 120.05(4) 2 1_455
Au4 Au2 Eu1 120.05(4) 2 1_455
In5 Au2 Eu1 74.10(4) . 1_455
Cu3 Au2 Eu1 71.70(4) 6_557 1_455
Au3 Au2 Eu1 71.70(4) 6_557 1_455
Au3 Au2 Eu1 175.10(4) . 1_455
Eu1 Au2 Eu1 112.52(3) 5_666 1_455
Eu1 Au2 Eu1 112.52(3) 5_656 1_455
Cu4 Au3 Au4 0.00(4) 2 2
Cu4 Au3 Cu4 61.84(6) 2 8_666
Au4 Au3 Cu4 61.84(6) 2 8_666
Cu4 Au3 Au4 61.84(6) 2 8_666
Au4 Au3 Au4 61.84(6) 2 8_666
Cu4 Au3 Au4 0.00(3) 8_666 8_666
Cu4 Au3 Cu4 179.11(4) 2 3_656
Au4 Au3 Cu4 179.11(4) 2 3_656
Cu4 Au3 Cu4 119.02(5) 8_666 3_656
Au4 Au3 Cu4 119.02(5) 8_666 3_656
Cu4 Au3 Au4 179.11(4) 2 3_656
Au4 Au3 Au4 179.11(4) 2 3_656
Cu4 Au3 Au4 119.02(5) 8_666 3_656
Au4 Au3 Au4 119.02(5) 8_666 3_656
Cu4 Au3 Au4 0.00(6) 3_656 3_656
Cu4 Au3 Cu4 119.02(5) 2 5_656
Au4 Au3 Cu4 119.02(5) 2 5_656
Cu4 Au3 Cu4 179.11(4) 8_666 5_656
Au4 Au3 Cu4 179.11(4) 8_666 5_656
Cu4 Au3 Cu4 60.11(6) 3_656 5_656
Au4 Au3 Cu4 60.11(6) 3_656 5_656
Cu4 Au3 Au4 119.02(5) 2 5_656
Au4 Au3 Au4 119.02(5) 2 5_656
Cu4 Au3 Au4 179.11(4) 8_666 5_656
Au4 Au3 Au4 179.11(4) 8_666 5_656
Cu4 Au3 Au4 60.11(6) 3_656 5_656
Au4 Au3 Au4 60.11(6) 3_656 5_656
Cu4 Au3 Au4 0.00(7) 5_656 5_656
Cu4 Au3 Au2 120.13(5) 2 6_657
Au4 Au3 Au2 120.13(5) 2 6_657
Cu4 Au3 Au2 120.13(5) 8_666 6_657
Au4 Au3 Au2 120.13(5) 8_666 6_657
Cu4 Au3 Au2 59.76(4) 3_656 6_657
Au4 Au3 Au2 59.76(4) 3_656 6_657
Cu4 Au3 Au2 59.76(4) 5_656 6_657
Au4 Au3 Au2 59.76(4) 5_656 6_657
Cu4 Au3 Au1 119.32(5) 2 .
Au4 Au3 Au1 119.32(5) 2 .
Cu4 Au3 Au1 119.32(4) 8_666 .
Au4 Au3 Au1 119.32(4) 8_666 .
Cu4 Au3 Au1 60.20(4) 3_656 .
Au4 Au3 Au1 60.20(4) 3_656 .
Cu4 Au3 Au1 60.20(4) 5_656 .
Au4 Au3 Au1 60.20(4) 5_656 .
Au2 Au3 Au1 109.38(5) 6_657 .
Cu4 Au3 Au2 59.05(4) 2 .
Au4 Au3 Au2 59.05(4) 2 .
Cu4 Au3 Au2 59.05(4) 8_666 .
Au4 Au3 Au2 59.05(4) 8_666 .
Cu4 Au3 Au2 121.07(5) 3_656 .
Au4 Au3 Au2 121.07(5) 3_656 .
Cu4 Au3 Au2 121.07(5) 5_656 .
Au4 Au3 Au2 121.07(5) 5_656 .
Au2 Au3 Au2 178.98(5) 6_657 .
Au1 Au3 Au2 71.64(4) . .
Cu4 Au4 Au4 0.00(8) 7_565 7_565
Cu4 Au4 Cu3 120.92(3) 7_565 2_554
Au4 Au4 Cu3 120.92(3) 7_565 2_554
Cu4 Au4 Au3 120.92(3) 7_565 2_554
Au4 Au4 Au3 120.92(3) 7_565 2_554
Cu3 Au4 Au3 0.00(4) 2_554 2_554
Cu4 Au4 Au1 60.49(3) 7_565 .
Au4 Au4 Au1 60.49(3) 7_565 .
Cu3 Au4 Au1 114.15(6) 2_554 .
Au3 Au4 Au1 114.15(6) 2_554 .
Cu4 Au4 Cu3 120.06(3) 7_565 5_656
Au4 Au4 Cu3 120.06(3) 7_565 5_656
Cu3 Au4 Cu3 112.28(5) 2_554 5_656
Au3 Au4 Cu3 112.28(5) 2_554 5_656
Au1 Au4 Cu3 119.41(6) . 5_656
Cu4 Au4 Au3 120.06(3) 7_565 5_656
Au4 Au4 Au3 120.06(3) 7_565 5_656
Cu3 Au4 Au3 112.28(5) 2_554 5_656
Au3 Au4 Au3 112.28(5) 2_554 5_656
Au1 Au4 Au3 119.41(6) . 5_656
Cu3 Au4 Au3 0.00(4) 5_656 5_656
Cu4 Au4 Cu4 179.999(1) 7_565 7
Au4 Au4 Cu4 179.999(1) 7_565 7
Cu3 Au4 Cu4 59.08(3) 2_554 7
Au3 Au4 Cu4 59.08(3) 2_554 7
Au1 Au4 Cu4 119.51(3) . 7
Cu3 Au4 Cu4 59.94(3) 5_656 7
Au3 Au4 Cu4 59.94(3) 5_656 7
Cu4 Au4 Au4 179.999(1) 7_565 7
Au4 Au4 Au4 179.999(1) 7_565 7
Cu3 Au4 Au4 59.08(3) 2_554 7
Au3 Au4 Au4 59.08(3) 2_554 7
Au1 Au4 Au4 119.51(3) . 7
Cu3 Au4 Au4 59.94(3) 5_656 7
Au3 Au4 Au4 59.94(3) 5_656 7
Cu4 Au4 Au4 0.00(8) 7 7
Cu4 Au4 Au2 119.78(3) 7_565 2_554
Au4 Au4 Au2 119.78(3) 7_565 2_554
Cu3 Au4 Au2 64.96(4) 2_554 2_554
Au3 Au4 Au2 64.96(4) 2_554 2_554
Au1 Au4 Au2 179.11(6) . 2_554
Cu3 Au4 Au2 61.30(4) 5_656 2_554
Au3 Au4 Au2 61.30(4) 5_656 2_554
Cu4 Au4 Au2 60.22(3) 7 2_554
Au4 Au4 Au2 60.22(3) 7 2_554
Cu4 Au4 Cu1 119.35(3) 7_565 5_656
Au4 Au4 Cu1 119.35(3) 7_565 5_656
Cu3 Au4 Cu1 108.03(5) 2_554 5_656
Au3 Au4 Cu1 108.03(5) 2_554 5_656
Au1 Au4 Cu1 68.44(4) . 5_656
Cu3 Au4 Cu1 61.67(4) 5_656 5_656
Au3 Au4 Cu1 61.67(4) 5_656 5_656
Cu4 Au4 Cu1 60.65(3) 7 5_656
Au4 Au4 Cu1 60.65(3) 7 5_656
Au2 Au4 Cu1 111.81(5) 2_554 5_656
Au2 In5 Cu4 115.76(5) . 7_565
Au2 In5 Au4 115.76(5) . 7_565
Cu4 In5 Au4 0.00(6) 7_565 7_565
Au2 In5 Au4 115.76(5) . .
Cu4 In5 Au4 53.59(6) 7_565 .
Au4 In5 Au4 53.59(6) 7_565 .
Au2 In5 Cu4 113.11(5) . 6_556
Cu4 In5 Cu4 131.12(5) 7_565 6_556
Au4 In5 Cu4 131.12(5) 7_565 6_556
Au4 In5 Cu4 104.59(4) . 6_556
Au2 In5 Au4 113.11(5) . 6_556
Cu4 In5 Au4 131.12(5) 7_565 6_556
Au4 In5 Au4 131.12(5) 7_565 6_556
Au4 In5 Au4 104.59(4) . 6_556
Cu4 In5 Au4 0.00(7) 6_556 6_556
Au2 In5 Cu4 113.11(5) . 4_455
Cu4 In5 Cu4 104.59(4) 7_565 4_455
Au4 In5 Cu4 104.59(4) 7_565 4_455
Au4 In5 Cu4 131.12(5) . 4_455
Cu4 In5 Cu4 53.49(5) 6_556 4_455
Au4 In5 Cu4 53.49(5) 6_556 4_455
Au2 In5 Au4 113.11(5) . 4_455
Cu4 In5 Au4 104.59(4) 7_565 4_455
Au4 In5 Au4 104.59(4) 7_565 4_455
Au4 In5 Au4 131.12(5) . 4_455
Cu4 In5 Au4 53.49(5) 6_556 4_455
Au4 In5 Au4 53.49(5) 6_556 4_455
Cu4 In5 Au4 0.00(7) 4_455 4_455
Au2 In5 Cu3 114.23(3) . 2_554
Cu4 In5 Cu3 103.38(5) 7_565 2_554
Au4 In5 Cu3 103.38(5) 7_565 2_554
Au4 In5 Cu3 53.78(3) . 2_554
Cu4 In5 Cu3 55.24(4) 6_556 2_554
Au4 In5 Cu3 55.24(4) 6_556 2_554
Cu4 In5 Cu3 104.52(5) 4_455 2_554
Au4 In5 Cu3 104.52(5) 4_455 2_554
Au2 In5 Au3 114.23(3) . 2_554
Cu4 In5 Au3 103.38(5) 7_565 2_554
Au4 In5 Au3 103.38(5) 7_565 2_554
Au4 In5 Au3 53.78(3) . 2_554
Cu4 In5 Au3 55.24(4) 6_556 2_554
Au4 In5 Au3 55.24(4) 6_556 2_554
Cu4 In5 Au3 104.52(5) 4_455 2_554
Au4 In5 Au3 104.52(5) 4_455 2_554
Cu3 In5 Au3 0.00(6) 2_554 2_554
Au2 In5 Cu3 114.23(3) . 2_564
Cu4 In5 Cu3 53.78(3) 7_565 2_564
Au4 In5 Cu3 53.78(3) 7_565 2_564
Au4 In5 Cu3 103.38(5) . 2_564
Cu4 In5 Cu3 104.52(5) 6_556 2_564
Au4 In5 Cu3 104.52(5) 6_556 2_564
Cu4 In5 Cu3 55.24(4) 4_455 2_564
Au4 In5 Cu3 55.24(4) 4_455 2_564
Cu3 In5 Cu3 131.54(7) 2_554 2_564
Au3 In5 Cu3 131.54(7) 2_554 2_564

loop_
_geom_bond_atom_site_label_1
_geom_bond_atom_site_label_2
_geom_bond_distance
_geom_bond_site_symmetry_2
Eu1 Au1 3.1089(16) .
Eu1 Cu1 3.1172(11) 5_656
Eu1 Au1 3.1172(11) 5_656
Eu1 Cu1 3.1172(11) 5_666
Eu1 Au1 3.1172(11) 5_666
Eu1 Au2 3.1425(11) 5_666
Eu1 Au2 3.1425(11) 5_656
Eu1 Au2 3.1453(15) 1_655
Eu1 Cu4 3.3699(17) 6_656
Eu1 Au4 3.3699(17) 6_656
Eu1 Cu4 3.3699(17) 4
Au1 Cu4 2.6481(16) 7_565
Au1 Au4 2.6481(16) 7_565
Au1 Au4 2.6481(16) .
Au1 Cu4 2.7516(16) 3_656
Au1 Au4 2.7516(16) 3_656
Au1 Cu4 2.7516(16) 5_656
Au1 Au4 2.7516(16) 5_656
Au1 Au3 2.7910(16) .
Au1 In5 2.9679(16) .
Au1 Au1 3.0377(11) 5_666
Au2 Cu4 2.7158(16) 8_666
Au2 Au4 2.7158(16) 8_666
Au2 Cu4 2.7158(16) 2
Au2 Au4 2.7158(16) 2
Au2 In5 2.7513(18) .
Au2 Cu3 2.7573(15) 6_557
Au2 Au3 2.7573(15) 6_557
Au2 Au3 2.8691(15) .
Au2 Eu1 3.1425(11) 5_666
Au2 Eu1 3.1425(11) 5_656
Au2 Eu1 3.1453(15) 1_455
Au3 Cu4 2.6247(18) 2
Au3 Au4 2.6247(18) 2
Au3 Cu4 2.6247(17) 8_666
Au3 Au4 2.6247(17) 8_666
Au3 Cu4 2.6928(18) 3_656
Au3 Au4 2.6928(18) 3_656
Au3 Cu4 2.6928(18) 5_656
Au3 Au4 2.6928(18) 5_656
Au3 Au2 2.7573(15) 6_657
Au4 Cu4 2.609(2) 7_565
Au4 Au4 2.609(2) 7_565
Au4 Cu3 2.6247(17) 2_554
Au4 Au3 2.6247(17) 2_554
Au4 Cu3 2.6928(18) 5_656
Au4 Au3 2.6928(18) 5_656
Au4 Cu4 2.697(2) 7
Au4 Au4 2.697(2) 7
Au4 Au2 2.7157(16) 2_554
Au4 Cu1 2.7516(16) 5_656
In5 Cu4 2.8935(19) 7_565
In5 Au4 2.8935(19) 7_565
In5 Cu4 2.8984(19) 6_556
In5 Au4 2.8984(19) 6_556
In5 Cu4 2.8984(19) 4_455
In5 Au4 2.8984(19) 4_455
In5 Cu3 2.9094(11) 2_554
In5 Au3 2.9094(11) 2_554
In5 Cu3 2.9094(11) 2_564
